data_7153348
loop_
_publ_author_name
'Liu, Yu'
'Oliveira, Bruno L.'
'Correia, Jo\~ao D G'
'Santos, Isabel C.'
'Santos, Isabel'
'Spingler, Bernhard'
'Alberto, Roger'

_publ_section_title
;
 Syntheses of bifunctional 2,3-diamino propionic acid-based chelators as
 small and strong tripod ligands for the labelling of biomolecules with
 (99m)Tc.
;
_journal_issue 12
_journal_name_full 'Organic &amp; biomolecular chemistry'
_journal_page_first 2829
_journal_page_last 2839
_journal_paper_doi 10.1039/c002796k
_journal_volume 8
_journal_year 2010
_chemical_formula_sum 'C25 H43 N3 O10'
_chemical_formula_weight 545.62
_chemical_name_systematic
;
?
;
_space_group_IT_number 14
_symmetry_cell_setting monoclinic
_symmetry_space_group_name_Hall '-P 2yn'
_symmetry_space_group_name_H-M 'P 1 21/n 1'
_atom_sites_solution_hydrogens geom
_atom_sites_solution_primary direct
_atom_sites_solution_secondary difmap
_audit_creation_method SHELXL-97
_cell_angle_alpha 90.00
_cell_angle_beta 101.327(10)
_cell_angle_gamma 90.00
_cell_formula_units_Z 4
_cell_length_a 8.8810(11)
_cell_length_b 20.9682(19)
_cell_length_c 16.241(2)
_cell_measurement_reflns_used 25349
_cell_measurement_temperature 183(2)
_cell_measurement_theta_max 129.68
_cell_measurement_theta_min 4.21
_cell_volume 2965.5(6)
_computing_cell_refinement 'X-Area (Stoe, 2005)'
_computing_data_collection 'X-Area (Stoe, 2005)'
_computing_data_reduction 'X-RED32 (Stoe, 2005)'
_computing_molecular_graphics 'ORTEP-3 (Farrugia, 1997)'
_computing_publication_material 'SHELXL-97 (Sheldrick, 1997)'
_computing_structure_refinement 'SHELXL-97 (Sheldrick, 1997)'
_computing_structure_solution 'SIR-97 (Altomare, 1999)'
_diffrn_ambient_temperature 183(2)
_diffrn_measured_fraction_theta_full 0.974
_diffrn_measured_fraction_theta_max 0.974
_diffrn_measurement_device_type 'Stoe IPDS 2T'
_diffrn_measurement_method '\o oscillation scan'
_diffrn_radiation_monochromator graphite
_diffrn_radiation_source 'fine-focus sealed tube'
_diffrn_radiation_type CuK\a
_diffrn_radiation_wavelength 1.54186
_diffrn_reflns_av_R_equivalents 0.0957
_diffrn_reflns_av_sigmaI/netI 0.0478
_diffrn_reflns_limit_h_max 9
_diffrn_reflns_limit_h_min -9
_diffrn_reflns_limit_k_max 23
_diffrn_reflns_limit_k_min -21
_diffrn_reflns_limit_l_max 16
_diffrn_reflns_limit_l_min -16
_diffrn_reflns_number 30674
_diffrn_reflns_theta_full 58.99
_diffrn_reflns_theta_max 58.99
_diffrn_reflns_theta_min 3.49
_diffrn_standards_interval_count 'every image'
_diffrn_standards_interval_time 7.5
_diffrn_standards_number 50-200
_exptl_absorpt_coefficient_mu 0.787
_exptl_absorpt_correction_T_max 0.9372
_exptl_absorpt_correction_T_min 0.8557
_exptl_absorpt_correction_type numerical
_exptl_crystal_colour colourless
_exptl_crystal_density_diffrn 1.222
_exptl_crystal_density_method 'not measured'
_exptl_crystal_description block
_exptl_crystal_F_000 1176
_exptl_crystal_size_max 0.2
_exptl_crystal_size_mid 0.18
_exptl_crystal_size_min 0.08
_refine_diff_density_max 0.305
_refine_diff_density_min -0.292
_refine_diff_density_rms 0.062
_refine_ls_extinction_coef 0.0049(9)
_refine_ls_extinction_expression Fc^*^=kFc[1+0.001xFc^2^\l^3^/sin(2\q)]^-1/4^
_refine_ls_extinction_method SHELXL
_refine_ls_goodness_of_fit_ref 1.107
_refine_ls_hydrogen_treatment constr
_refine_ls_matrix_type full
_refine_ls_number_parameters 362
_refine_ls_number_reflns 4152
_refine_ls_number_restraints 1
_refine_ls_restrained_S_all 1.114
_refine_ls_R_factor_all 0.0984
_refine_ls_R_factor_gt 0.0660
_refine_ls_shift/su_max 0.002
_refine_ls_shift/su_mean 0.000
_refine_ls_structure_factor_coef Fsqd
_refine_ls_weighting_details 'calc w=1/[\s^2^(Fo^2^)+(0.1159P)^2^+2.1814P] where P=(Fo^2^+2Fc^2^)/3'
_refine_ls_weighting_scheme calc
_refine_ls_wR_factor_gt 0.1751
_refine_ls_wR_factor_ref 0.2198
_reflns_number_gt 2962
_reflns_number_total 4152
_reflns_threshold_expression >2sigma(I)
_cod_data_source_file c002796k.txt
_cod_data_source_block yl040506
_cod_original_sg_symbol_H-M P21/n
_cod_database_code 7153348

loop_
_symmetry_equiv_pos_as_xyz
'x, y, z'
'-x+1/2, y+1/2, -z+1/2'
'-x, -y, -z'
'x-1/2, -y-1/2, z-1/2'

loop_
_atom_site_label
_atom_site_type_symbol
_atom_site_fract_x
_atom_site_fract_y
_atom_site_fract_z
_atom_site_U_iso_or_equiv
_atom_site_adp_type
_atom_site_occupancy
_atom_site_symmetry_multiplicity
_atom_site_calc_flag
_atom_site_refinement_flags
_atom_site_disorder_assembly
_atom_site_disorder_group
C1 C 0.6446(4) 0.35310(16) 0.1300(2) 0.0378(9) Uani 1 1 d . . .
C2 C 0.5311(4) 0.35810(17) 0.0465(2) 0.0397(9) Uani 1 1 d . . .
C3 C 0.7915(4) 0.38804(19) 0.1162(3) 0.0450(10) Uani 1 1 d . . .
C4 C 0.5878(4) 0.38516(17) 0.2031(2) 0.0419(9) Uani 1 1 d . . .
H4A H 0.6651 0.3783 0.2552 0.050 Uiso 1 1 calc R . .
H4B H 0.5803 0.4317 0.1926 0.050 Uiso 1 1 calc R . .
C5 C 0.4328(4) 0.36119(19) 0.2171(2) 0.0438(9) Uani 1 1 d . . .
H5A H 0.4253 0.3147 0.2061 0.053 Uiso 1 1 calc R . .
H5B H 0.3500 0.3824 0.1767 0.053 Uiso 1 1 calc R . .
C6 C 0.4096(4) 0.37410(18) 0.3062(2) 0.0442(9) Uani 1 1 d . . .
H6A H 0.4849 0.3488 0.3464 0.053 Uiso 1 1 calc R . .
H6B H 0.4289 0.4198 0.3196 0.053 Uiso 1 1 calc R . .
C7 C 0.2481(4) 0.35700(19) 0.3167(2) 0.0430(9) Uani 1 1 d . . .
H7A H 0.2140 0.3192 0.2814 0.052 Uiso 1 1 calc R . .
H7B H 0.1790 0.3927 0.2945 0.052 Uiso 1 1 calc R . .
C8 C 0.2271(4) 0.34250(17) 0.4073(2) 0.0399(9) Uani 1 1 d . . .
C9 C 0.2903(4) 0.39813(19) 0.4649(2) 0.0463(10) Uani 1 1 d . . .
C10 C 0.3144(4) 0.28182(18) 0.4424(3) 0.0474(10) Uani 1 1 d . . .
H10A H 0.4249 0.2873 0.4419 0.057 Uiso 1 1 calc R . .
H10B H 0.3038 0.2757 0.5015 0.057 Uiso 1 1 calc R . .
C11 C 0.3744(5) 0.4287(2) -0.0489(3) 0.0588(12) Uani 1 1 d . . .
H11A H 0.3140 0.4678 -0.0449 0.071 Uiso 1 1 calc R . .
H11B H 0.3019 0.3925 -0.0609 0.071 Uiso 1 1 calc R . .
C12 C 0.4587(6) 0.4357(2) -0.1192(3) 0.0631(12) Uani 1 1 d . . .
H12A H 0.5348 0.4699 -0.1061 0.095 Uiso 1 1 calc R . .
H12B H 0.3858 0.4462 -0.1710 0.095 Uiso 1 1 calc R . .
H12C H 0.5108 0.3955 -0.1269 0.095 Uiso 1 1 calc R . .
C13 C 1.0128(5) 0.3778(3) 0.0556(4) 0.0823(16) Uani 1 1 d D . .
H13A H 1.0601 0.4054 0.1032 0.099 Uiso 1 1 calc R A 1
H13B H 1.0016 0.4026 0.0029 0.099 Uiso 1 1 calc R A 1
C14 C 1.1114(7) 0.3167(4) 0.0516(5) 0.078(2) Uani 0.70 1 d P B 1
H14A H 1.1087 0.2899 0.1007 0.117 Uiso 0.70 1 calc PR B 1
H14B H 1.2177 0.3290 0.0513 0.117 Uiso 0.70 1 calc PR B 1
H14C H 1.0696 0.2928 0.0003 0.117 Uiso 0.70 1 calc PR B 1
C14B C 0.966(2) 0.4439(8) -0.0006(12) 0.091(6) Uani 0.30 1 d PD B 2
H14D H 1.0594 0.4653 -0.0095 0.136 Uiso 0.30 1 calc PR B 2
H14E H 0.9084 0.4725 0.0296 0.136 Uiso 0.30 1 calc PR B 2
H14F H 0.9020 0.4327 -0.0550 0.136 Uiso 0.30 1 calc PR B 2
C15 C 0.7975(4) 0.2659(2) 0.2019(2) 0.0484(10) Uani 1 1 d . . .
C16 C 0.8201(5) 0.1960(2) 0.2138(3) 0.0665(13) Uani 1 1 d . . .
H16C H 0.9293 0.1858 0.2192 0.080 Uiso 1 1 calc R . .
H16B H 0.7606 0.1735 0.1654 0.080 Uiso 1 1 calc R . .
H16A H 0.7854 0.1828 0.2649 0.080 Uiso 1 1 calc R . .
C17 C 0.2434(6) 0.50229(19) 0.5115(3) 0.0642(13) Uani 1 1 d . . .
H17A H 0.1866 0.5408 0.4874 0.077 Uiso 1 1 calc R . .
H17B H 0.3542 0.5100 0.5142 0.077 Uiso 1 1 calc R . .
C18 C 0.2152(6) 0.4910(2) 0.5978(3) 0.0769(15) Uani 1 1 d . . .
H18A H 0.1084 0.4778 0.5945 0.115 Uiso 1 1 calc R . .
H18B H 0.2346 0.5304 0.6306 0.115 Uiso 1 1 calc R . .
H18C H 0.2841 0.4574 0.6250 0.115 Uiso 1 1 calc R . .
C19 C -0.0039(4) 0.32790(17) 0.4692(2) 0.0407(9) Uani 1 1 d . . .
C20 C -0.1740(4) 0.31629(19) 0.4510(2) 0.0460(10) Uani 1 1 d . . .
H20A H -0.1995 0.2848 0.4907 0.069 Uiso 1 1 calc R . .
H20B H -0.2057 0.3001 0.3936 0.069 Uiso 1 1 calc R . .
H20C H -0.2278 0.3563 0.4568 0.069 Uiso 1 1 calc R . .
C21 C 0.3402(5) 0.19514(19) 0.3436(3) 0.0502(10) Uani 1 1 d . . .
C22 C 0.3211(6) 0.1049(2) 0.2467(3) 0.0676(13) Uani 1 1 d . . .
C23 C 0.2000(8) 0.0528(3) 0.2256(4) 0.105(2) Uani 1 1 d . . .
H23A H 0.1972 0.0275 0.2759 0.157 Uiso 1 1 calc R . .
H23B H 0.2256 0.0252 0.1817 0.157 Uiso 1 1 calc R . .
H23C H 0.0993 0.0724 0.2056 0.157 Uiso 1 1 calc R . .
C24 C 0.4785(8) 0.0778(3) 0.2817(5) 0.118(2) Uani 1 1 d . . .
H24A H 0.5531 0.1126 0.2935 0.177 Uiso 1 1 calc R . .
H24B H 0.5086 0.0487 0.2405 0.177 Uiso 1 1 calc R . .
H24C H 0.4757 0.0544 0.3336 0.177 Uiso 1 1 calc R . .
C25 C 0.3219(8) 0.1460(3) 0.1713(4) 0.0964(19) Uani 1 1 d . . .
H25A H 0.2188 0.1633 0.1510 0.145 Uiso 1 1 calc R . .
H25B H 0.3525 0.1203 0.1268 0.145 Uiso 1 1 calc R . .
H25C H 0.3948 0.1811 0.1866 0.145 Uiso 1 1 calc R . .
N1 N 0.6750(3) 0.28533(13) 0.14468(18) 0.0389(8) Uani 1 1 d . . .
H1 H 0.6130 0.2569 0.1160 0.047 Uiso 1 1 calc R . .
N2 N 0.0626(3) 0.33377(14) 0.4019(2) 0.0432(8) Uani 1 1 d . . .
H2 H 0.0033 0.3323 0.3517 0.052 Uiso 1 1 calc R . .
N3 N 0.2583(4) 0.22578(15) 0.3946(2) 0.0514(9) Uani 1 1 d . . .
H3 H 0.1674 0.2107 0.3984 0.062 Uiso 1 1 calc R . .
O1 O 0.4944(3) 0.31408(12) -0.00080(17) 0.0535(8) Uani 1 1 d . . .
O2 O 0.4801(3) 0.41766(12) 0.03161(16) 0.0508(7) Uani 1 1 d . . .
O3 O 0.8290(3) 0.44042(14) 0.1427(2) 0.0693(9) Uani 1 1 d . . .
O4 O 0.8650(3) 0.35347(13) 0.06736(18) 0.0540(8) Uani 1 1 d . B .
O5 O 0.8867(3) 0.30577(14) 0.24194(17) 0.0589(8) Uani 1 1 d . . .
O6 O 0.4164(3) 0.39759(15) 0.5089(2) 0.0661(9) Uani 1 1 d . . .
O7 O 0.1940(3) 0.44761(12) 0.45734(17) 0.0545(8) Uani 1 1 d . . .
O8 O 0.0723(3) 0.33206(12) 0.54165(16) 0.0475(7) Uani 1 1 d . . .
O9 O 0.4626(4) 0.21411(15) 0.3306(2) 0.0704(9) Uani 1 1 d . . .
O10 O 0.2646(4) 0.14248(13) 0.31152(19) 0.0631(9) Uani 1 1 d . . .

loop_
_atom_site_aniso_label
_atom_site_aniso_U_11
_atom_site_aniso_U_22
_atom_site_aniso_U_33
_atom_site_aniso_U_23
_atom_site_aniso_U_13
_atom_site_aniso_U_12
C1 0.0384(19) 0.039(2) 0.037(2) -0.0046(15) 0.0088(15) -0.0032(15)
C2 0.042(2) 0.036(2) 0.043(2) 0.0025(17) 0.0132(17) 0.0040(16)
C3 0.042(2) 0.047(2) 0.047(2) 0.0029(18) 0.0106(18) -0.0050(17)
C4 0.047(2) 0.044(2) 0.037(2) -0.0052(16) 0.0133(17) -0.0033(16)
C5 0.044(2) 0.053(2) 0.036(2) -0.0047(17) 0.0121(16) -0.0047(17)
C6 0.047(2) 0.047(2) 0.041(2) -0.0020(17) 0.0136(17) -0.0027(17)
C7 0.048(2) 0.051(2) 0.031(2) 0.0015(16) 0.0120(16) -0.0051(17)
C8 0.038(2) 0.047(2) 0.036(2) -0.0040(16) 0.0124(16) -0.0072(16)
C9 0.047(2) 0.054(3) 0.040(2) -0.0020(17) 0.0146(19) -0.0097(19)
C10 0.053(2) 0.047(2) 0.043(2) -0.0014(17) 0.0130(18) -0.0028(18)
C11 0.065(3) 0.053(3) 0.054(3) 0.009(2) 0.002(2) 0.012(2)
C12 0.083(3) 0.056(3) 0.052(3) 0.004(2) 0.017(2) 0.008(2)
C13 0.052(3) 0.116(4) 0.087(4) -0.009(3) 0.034(3) -0.026(3)
C14 0.046(4) 0.096(6) 0.093(6) -0.033(4) 0.018(3) -0.009(3)
C14B 0.104(14) 0.085(13) 0.104(16) -0.018(11) 0.074(12) -0.008(10)
C15 0.046(2) 0.057(2) 0.041(2) 0.0020(19) 0.0058(18) -0.0004(19)
C16 0.070(3) 0.058(3) 0.064(3) 0.014(2) -0.008(2) 0.008(2)
C17 0.090(3) 0.042(2) 0.063(3) -0.015(2) 0.021(2) -0.010(2)
C18 0.101(4) 0.070(3) 0.062(4) -0.020(2) 0.022(3) -0.009(3)
C19 0.047(2) 0.040(2) 0.036(2) -0.0040(16) 0.0099(19) -0.0025(16)
C20 0.044(2) 0.054(2) 0.041(2) 0.0012(18) 0.0106(17) -0.0022(17)
C21 0.061(3) 0.043(2) 0.049(3) 0.0001(18) 0.016(2) -0.001(2)
C22 0.092(4) 0.052(3) 0.069(3) -0.011(2) 0.044(3) -0.001(2)
C23 0.160(6) 0.064(3) 0.115(5) -0.045(3) 0.087(5) -0.036(3)
C24 0.124(5) 0.081(4) 0.159(7) -0.004(4) 0.051(5) 0.041(4)
C25 0.149(6) 0.091(4) 0.060(4) -0.011(3) 0.044(4) -0.019(4)
N1 0.0387(16) 0.0366(17) 0.0401(19) 0.0041(13) 0.0042(13) -0.0017(12)
N2 0.0391(17) 0.0521(19) 0.038(2) -0.0006(14) 0.0057(14) -0.0061(14)
N3 0.057(2) 0.0459(18) 0.056(2) -0.0078(16) 0.0225(17) -0.0020(15)
O1 0.0617(17) 0.0424(15) 0.0505(18) -0.0021(13) -0.0039(13) 0.0008(12)
O2 0.0643(17) 0.0437(16) 0.0434(17) 0.0036(12) 0.0085(13) 0.0088(13)
O3 0.0662(19) 0.0524(19) 0.096(3) -0.0137(16) 0.0316(17) -0.0189(15)
O4 0.0443(15) 0.0677(18) 0.0550(18) -0.0111(14) 0.0220(13) -0.0115(13)
O5 0.0546(17) 0.0719(19) 0.0452(17) -0.0046(14) -0.0023(13) -0.0068(14)
O6 0.0478(17) 0.080(2) 0.066(2) -0.0236(16) 0.0011(15) -0.0083(14)
O7 0.0699(18) 0.0435(16) 0.0492(18) -0.0057(12) 0.0093(14) -0.0024(14)
O8 0.0519(15) 0.0499(16) 0.0419(17) -0.0027(12) 0.0123(13) -0.0035(12)
O9 0.066(2) 0.072(2) 0.081(2) -0.0150(17) 0.0342(17) -0.0086(16)
O10 0.083(2) 0.0473(17) 0.069(2) -0.0138(14) 0.0396(17) -0.0085(15)

loop_
_atom_type_symbol
_atom_type_description
_atom_type_scat_dispersion_real
_atom_type_scat_dispersion_imag
_atom_type_scat_source
C C 0.0181 0.0091 'International Tables Vol C Tables 4.2.6.8 and 6.1.1.4'
H H 0.0000 0.0000 'International Tables Vol C Tables 4.2.6.8 and 6.1.1.4'
N N 0.0311 0.0180 'International Tables Vol C Tables 4.2.6.8 and 6.1.1.4'
O O 0.0492 0.0322 'International Tables Vol C Tables 4.2.6.8 and 6.1.1.4'

loop_
_geom_angle_atom_site_label_1
_geom_angle_atom_site_label_2
_geom_angle_atom_site_label_3
_geom_angle
N1 C1 C2 106.4(3)
N1 C1 C4 112.3(3)
C2 C1 C4 113.4(3)
N1 C1 C3 110.5(3)
C2 C1 C3 105.5(3)
C4 C1 C3 108.6(3)
O1 C2 O2 124.2(3)
O1 C2 C1 124.3(3)
O2 C2 C1 111.5(3)
O3 C3 O4 125.1(4)
O3 C3 C1 124.2(4)
O4 C3 C1 110.6(3)
C5 C4 C1 114.6(3)
C5 C4 H4A 108.6
C1 C4 H4A 108.6
C5 C4 H4B 108.6
C1 C4 H4B 108.6
H4A C4 H4B 107.6
C4 C5 C6 112.2(3)
C4 C5 H5A 109.2
C6 C5 H5A 109.2
C4 C5 H5B 109.2
C6 C5 H5B 109.2
H5A C5 H5B 107.9
C7 C6 C5 111.7(3)
C7 C6 H6A 109.3
C5 C6 H6A 109.3
C7 C6 H6B 109.3
C5 C6 H6B 109.3
H6A C6 H6B 107.9
C6 C7 C8 116.4(3)
C6 C7 H7A 108.2
C8 C7 H7A 108.2
C6 C7 H7B 108.2
C8 C7 H7B 108.2
H7A C7 H7B 107.3
N2 C8 C9 112.0(3)
N2 C8 C10 110.1(3)
C9 C8 C10 107.8(3)
N2 C8 C7 105.9(3)
C9 C8 C7 109.4(3)
C10 C8 C7 111.6(3)
O6 C9 O7 124.5(4)
O6 C9 C8 122.8(4)
O7 C9 C8 112.6(3)
N3 C10 C8 112.2(3)
N3 C10 H10A 109.2
C8 C10 H10A 109.2
N3 C10 H10B 109.2
C8 C10 H10B 109.2
H10A C10 H10B 107.9
O2 C11 C12 111.6(4)
O2 C11 H11A 109.3
C12 C11 H11A 109.3
O2 C11 H11B 109.3
C12 C11 H11B 109.3
H11A C11 H11B 108.0
C11 C12 H12A 109.5
C11 C12 H12B 109.5
H12A C12 H12B 109.5
C11 C12 H12C 109.5
H12A C12 H12C 109.5
H12B C12 H12C 109.5
O4 C13 C14 104.2(5)
O4 C13 C14B 103.2(7)
C14 C13 C14B 137.9(7)
O4 C13 H13A 110.9
C14 C13 H13A 110.9
C14B C13 H13A 88.0
O4 C13 H13B 110.9
C14 C13 H13B 110.9
C14B C13 H13B 28.1
H13A C13 H13B 108.9
C13 C14 H14A 109.5
C13 C14 H14B 109.5
C13 C14 H14C 109.5
C13 C14B H14D 109.5
C13 C14B H14E 109.5
H14D C14B H14E 109.5
C13 C14B H14F 109.5
H14D C14B H14F 109.5
H14E C14B H14F 109.5
O5 C15 N1 120.1(4)
O5 C15 C16 122.6(4)
N1 C15 C16 117.3(4)
C15 C16 H16C 109.5
C15 C16 H16B 109.5
H16C C16 H16B 109.5
C15 C16 H16A 109.5
H16C C16 H16A 109.5
H16B C16 H16A 109.5
O7 C17 C18 110.8(4)
O7 C17 H17A 109.5
C18 C17 H17A 109.5
O7 C17 H17B 109.5
C18 C17 H17B 109.5
H17A C17 H17B 108.1
C17 C18 H18A 109.5
C17 C18 H18B 109.5
H18A C18 H18B 109.5
C17 C18 H18C 109.5
H18A C18 H18C 109.5
H18B C18 H18C 109.5
O8 C19 N2 121.3(3)
O8 C19 C20 122.6(4)
N2 C19 C20 116.1(3)
C19 C20 H20A 109.5
C19 C20 H20B 109.5
H20A C20 H20B 109.5
C19 C20 H20C 109.5
H20A C20 H20C 109.5
H20B C20 H20C 109.5
O9 C21 O10 126.8(4)
O9 C21 N3 123.6(4)
O10 C21 N3 109.7(4)
O10 C22 C25 109.4(4)
O10 C22 C24 110.5(5)
C25 C22 C24 111.7(5)
O10 C22 C23 102.7(4)
C25 C22 C23 110.1(5)
C24 C22 C23 112.1(5)
C22 C23 H23A 109.5
C22 C23 H23B 109.5
H23A C23 H23B 109.5
C22 C23 H23C 109.5
H23A C23 H23C 109.5
H23B C23 H23C 109.5
C22 C24 H24A 109.5
C22 C24 H24B 109.5
H24A C24 H24B 109.5
C22 C24 H24C 109.5
H24A C24 H24C 109.5
H24B C24 H24C 109.5
C22 C25 H25A 109.5
C22 C25 H25B 109.5
H25A C25 H25B 109.5
C22 C25 H25C 109.5
H25A C25 H25C 109.5
H25B C25 H25C 109.5
C15 N1 C1 120.5(3)
C15 N1 H1 119.8
C1 N1 H1 119.8
C19 N2 C8 123.9(3)
C19 N2 H2 118.1
C8 N2 H2 118.1
C21 N3 C10 122.7(3)
C21 N3 H3 118.6
C10 N3 H3 118.6
C2 O2 C11 116.3(3)
C3 O4 C13 116.5(3)
C9 O7 C17 116.4(3)
C21 O10 C22 120.0(3)

loop_
_geom_bond_atom_site_label_1
_geom_bond_atom_site_label_2
_geom_bond_distance
C1 N1 1.457(5)
C1 C2 1.526(5)
C1 C4 1.534(5)
C1 C3 1.550(5)
C2 O1 1.204(4)
C2 O2 1.334(4)
C3 O3 1.202(5)
C3 O4 1.335(5)
C4 C5 1.523(5)
C4 H4A 0.9900
C4 H4B 0.9900
C5 C6 1.526(6)
C5 H5A 0.9900
C5 H5B 0.9900
C6 C7 1.520(5)
C6 H6A 0.9900
C6 H6B 0.9900
C7 C8 1.549(5)
C7 H7A 0.9900
C7 H7B 0.9900
C8 N2 1.458(5)
C8 C9 1.531(5)
C8 C10 1.540(5)
C9 O6 1.205(4)
C9 O7 1.335(5)
C10 N3 1.443(5)
C10 H10A 0.9900
C10 H10B 0.9900
C11 O2 1.471(5)
C11 C12 1.490(6)
C11 H11A 0.9900
C11 H11B 0.9900
C12 H12A 0.9800
C12 H12B 0.9800
C12 H12C 0.9800
C13 O4 1.456(5)
C13 C14 1.560(9)
C13 C14B 1.667(15)
C13 H13A 0.9900
C13 H13B 0.9900
C14 H14A 0.9800
C14 H14B 0.9800
C14 H14C 0.9800
C14B H14D 0.9800
C14B H14E 0.9800
C14B H14F 0.9800
C15 O5 1.245(5)
C15 N1 1.347(5)
C15 C16 1.486(6)
C16 H16C 0.9800
C16 H16B 0.9800
C16 H16A 0.9800
C17 O7 1.459(5)
C17 C18 1.491(7)
C17 H17A 0.9900
C17 H17B 0.9900
C18 H18A 0.9800
C18 H18B 0.9800
C18 H18C 0.9800
C19 O8 1.240(4)
C19 N2 1.345(5)
C19 C20 1.501(5)
C20 H20A 0.9800
C20 H20B 0.9800
C20 H20C 0.9800
C21 O9 1.214(5)
C21 O10 1.343(5)
C21 N3 1.366(5)
C22 O10 1.480(5)
C22 C25 1.499(7)
C22 C24 1.512(8)
C22 C23 1.523(7)
C23 H23A 0.9800
C23 H23B 0.9800
C23 H23C 0.9800
C24 H24A 0.9800
C24 H24B 0.9800
C24 H24C 0.9800
C25 H25A 0.9800
C25 H25B 0.9800
C25 H25C 0.9800
N1 H1 0.8800
N2 H2 0.8800
N3 H3 0.8800

loop_
_geom_torsion_atom_site_label_1
_geom_torsion_atom_site_label_2
_geom_torsion_atom_site_label_3
_geom_torsion_atom_site_label_4
_geom_torsion
N1 C1 C2 O1 -9.2(5)
C4 C1 C2 O1 -133.0(4)
C3 C1 C2 O1 108.3(4)
N1 C1 C2 O2 172.2(3)
C4 C1 C2 O2 48.4(4)
C3 C1 C2 O2 -70.3(4)
N1 C1 C3 O3 -141.4(4)
C2 C1 C3 O3 104.0(4)
C4 C1 C3 O3 -17.9(5)
N1 C1 C3 O4 42.0(4)
C2 C1 C3 O4 -72.6(4)
C4 C1 C3 O4 165.5(3)
N1 C1 C4 C5 -64.7(4)
C2 C1 C4 C5 55.9(4)
C3 C1 C4 C5 172.8(3)
C1 C4 C5 C6 158.1(3)
C4 C5 C6 C7 173.4(3)
C5 C6 C7 C8 156.9(3)
C6 C7 C8 N2 174.6(3)
C6 C7 C8 C9 53.7(4)
C6 C7 C8 C10 -65.5(4)
N2 C8 C9 O6 144.6(4)
C10 C8 C9 O6 23.3(5)
C7 C8 C9 O6 -98.3(4)
N2 C8 C9 O7 -38.6(4)
C10 C8 C9 O7 -159.9(3)
C7 C8 C9 O7 78.5(4)
N2 C8 C10 N3 54.8(4)
C9 C8 C10 N3 177.3(3)
C7 C8 C10 N3 -62.5(4)
O5 C15 N1 C1 -0.9(5)
C16 C15 N1 C1 179.5(4)
C2 C1 N1 C15 163.7(3)
C4 C1 N1 C15 -71.8(4)
C3 C1 N1 C15 49.6(4)
O8 C19 N2 C8 2.8(5)
C20 C19 N2 C8 -177.3(3)
C9 C8 N2 C19 -52.5(5)
C10 C8 N2 C19 67.5(4)
C7 C8 N2 C19 -171.7(3)
O9 C21 N3 C10 -4.1(6)
O10 C21 N3 C10 175.9(3)
C8 C10 N3 C21 108.7(4)
O1 C2 O2 C11 -1.0(5)
C1 C2 O2 C11 177.6(3)
C12 C11 O2 C2 -80.6(4)
O3 C3 O4 C13 9.0(6)
C1 C3 O4 C13 -174.4(4)
C14 C13 O4 C3 144.3(4)
C14B C13 O4 C3 -68.0(8)
O6 C9 O7 C17 -4.6(6)
C8 C9 O7 C17 178.6(3)
C18 C17 O7 C9 -80.0(5)
O9 C21 O10 C22 -6.9(6)
N3 C21 O10 C22 173.1(4)
C25 C22 O10 C21 -60.4(6)
C24 C22 O10 C21 63.1(6)
C23 C22 O10 C21 -177.3(4)
